data_7250679
loop_
_publ_author_name
'Velmurugan, Priyanka'
'Kanniyappan, Poovarasan'
'Ghatak, Tapas'

_publ_section_title
;
 Beckmann rearrangement of ketoximes for accessing amides and lactams
 promoted by a perimidine-2-thione supported Hg(ii) complex: a mechanistic
 perception
;
_journal_issue 30
_journal_name_full 'RSC Advances'
_journal_page_first 24317
_journal_page_last 24330
_journal_paper_doi 10.1039/D5RA02843D
_journal_volume 15
_journal_year 2025
_chemical_formula_moiety 'C28 H28 Cl2 Hg N4 S2, C2 H6 O S'
_chemical_formula_sum 'C30 H34 Cl2 Hg N4 O S3'
_chemical_formula_weight 834.28
_space_group_crystal_system triclinic
_space_group_IT_number 2
_space_group_name_Hall '-P 1'
_space_group_name_H-M_alt 'P -1'
_atom_sites_solution_hydrogens mixed
_audit_creation_method SHELXL-2018/3
_audit_update_record
;
2025-04-23 deposited with the CCDC.	2025-06-24 downloaded from the CCDC.
;
_cell_angle_alpha 74.558(2)
_cell_angle_beta 76.599(2)
_cell_angle_gamma 79.748(2)
_cell_formula_units_Z 2
_cell_length_a 9.2166(7)
_cell_length_b 13.6839(9)
_cell_length_c 13.6960(9)
_cell_measurement_reflns_used 9903
_cell_measurement_temperature 300(2)
_cell_measurement_theta_max 24.75
_cell_measurement_theta_min 2.51
_cell_volume 1607.14(19)
_computing_cell_refinement 'Bruker APEX4/SAINT'
_computing_data_collection 'Bruker APEX4'
_computing_data_reduction 'Bruker APEX4/SAINT'
_computing_molecular_graphics 'Bruker SHELXTL'
_computing_publication_material 'Bruker SHELXTL'
_computing_structure_refinement 'SHELXL-2018/3 (Sheldrick, 2018)'
_computing_structure_solution 'SHELXL-2018/3 (Sheldrick, 2018)'
_diffrn_ambient_temperature 300(2)
_diffrn_measured_fraction_theta_full 0.998
_diffrn_measured_fraction_theta_max 0.997
_diffrn_measurement_device_type ?\
_diffrn_measurement_method '\f and \w scans'
_diffrn_radiation_type MoK\a
_diffrn_radiation_wavelength 0.71073
_diffrn_reflns_av_R_equivalents 0.0611
_diffrn_reflns_av_unetI/netI 0.0619
_diffrn_reflns_Laue_measured_fraction_full 0.998
_diffrn_reflns_Laue_measured_fraction_max 0.997
_diffrn_reflns_limit_h_max 12
_diffrn_reflns_limit_h_min -12
_diffrn_reflns_limit_k_max 18
_diffrn_reflns_limit_k_min -18
_diffrn_reflns_limit_l_max 18
_diffrn_reflns_limit_l_min -18
_diffrn_reflns_number 44824
_diffrn_reflns_point_group_measured_fraction_full 0.998
_diffrn_reflns_point_group_measured_fraction_max 0.997
_diffrn_reflns_theta_full 25.242
_diffrn_reflns_theta_max 28.300
_diffrn_reflns_theta_min 1.935
_diffrn_source 'i-mu-s microfocus source'
_exptl_absorpt_coefficient_mu 5.180
_exptl_absorpt_correction_T_max 0.7457
_exptl_absorpt_correction_T_min 0.5348
_exptl_absorpt_correction_type multi-scan
_exptl_absorpt_process_details 'SADABS (BRUKER)'
_exptl_crystal_colour yellow
_exptl_crystal_density_diffrn 1.724
_exptl_crystal_description block
_exptl_crystal_F_000 540
_exptl_crystal_size_max 0.206
_exptl_crystal_size_mid 0.186
_exptl_crystal_size_min 0.109
_refine_diff_density_max 1.969
_refine_diff_density_min -0.923
_refine_diff_density_rms 0.131
_refine_ls_extinction_method none
_refine_ls_goodness_of_fit_ref 1.023
_refine_ls_hydrogen_treatment mixed
_refine_ls_matrix_type full
_refine_ls_number_parameters 379
_refine_ls_number_reflns 7971
_refine_ls_number_restraints 0
_refine_ls_restrained_S_all 1.023
_refine_ls_R_factor_all 0.1196
_refine_ls_R_factor_gt 0.0602
_refine_ls_shift/su_max 0.000
_refine_ls_shift/su_mean 0.000
_refine_ls_structure_factor_coef Fsqd
_refine_ls_weighting_details 'w=1/[\s^2^(Fo^2^)+(0.0886P)^2^+3.0316P] where P=(Fo^2^+2Fc^2^)/3'
_refine_ls_weighting_scheme calc
_refine_ls_wR_factor_gt 0.1538
_refine_ls_wR_factor_ref 0.1822
_reflns_Friedel_coverage 0.000
_reflns_number_gt 4532
_reflns_number_total 7971
_reflns_threshold_expression 'I > 2\s(I)'
_cod_data_source_file d5ra02843d2.cif
_cod_data_source_block VP_8_Tol_220523_0m_a
_cod_database_code 7250679
_shelx_shelxl_version_number 2018/3
_shelx_space_group_comment
;
The symmetry employed for this shelxl refinement is uniquely defined
by the following loop, which should always be used as a source of
symmetry information in preference to the above space-group names.
They are only intended as comments.
;
_shelx_estimated_absorpt_t_min 0.345
_shelx_estimated_absorpt_t_max 0.569

loop_
_space_group_symop_operation_xyz
'x, y, z'
'-x, -y, -z'

loop_
_atom_site_label
_atom_site_type_symbol
_atom_site_fract_x
_atom_site_fract_y
_atom_site_fract_z
_atom_site_U_iso_or_equiv
_atom_site_adp_type
_atom_site_occupancy
_atom_site_site_symmetry_order
_atom_site_calc_flag
_atom_site_refinement_flags_posn
_atom_site_refinement_flags_adp
_atom_site_refinement_flags_occupancy
_atom_site_disorder_assembly
_atom_site_disorder_group
Hg1_1 Hg 0.73616(5) 0.22838(3) 0.78213(3) 0.0799(2) Uani 1 1 d . . . . .
Cl3_1 Cl 0.6395(4) 0.2490(2) 0.9587(2) 0.1083(10) Uani 1 1 d . . . . .
Cl4_1 Cl 0.8059(4) 0.04953(19) 0.7740(2) 0.1089(10) Uani 1 1 d . . . . .
S1_1 S 0.5126(2) 0.31872(17) 0.69244(16) 0.0620(5) Uani 1 1 d . . . . .
S2_1 S 0.9554(2) 0.32412(16) 0.67761(17) 0.0615(5) Uani 1 1 d . . . . .
N1_1 N 0.5951(6) 0.2556(4) 0.5123(4) 0.0473(14) Uani 1 1 d . . . . .
N2_1 N 0.3869(7) 0.1962(5) 0.6313(5) 0.0509(15) Uani 1 1 d . . . . .
H1_1 H 0.341(10) 0.175(7) 0.693(8) 0.076 Uiso 1 1 d . U . . .
N3_1 N 1.0792(6) 0.3851(5) 0.7998(5) 0.0499(14) Uani 1 1 d . . . . .
H3_1 H 1.129381 0.325372 0.802596 0.060 Uiso 1 1 calc R U . . .
N4_1 N 0.8849(7) 0.5017(4) 0.7425(5) 0.0487(14) Uani 1 1 d . . . . .
C1_1 C 0.3495(8) 0.1441(5) 0.5677(6) 0.0499(17) Uani 1 1 d . . . . .
C2_1 C 0.2272(9) 0.0916(6) 0.5991(7) 0.060(2) Uani 1 1 d . . . . .
H2_1 H 0.168302 0.087431 0.664802 0.072 Uiso 1 1 calc R U . . .
C3_1 C 0.1935(11) 0.0446(7) 0.5302(9) 0.077(3) Uani 1 1 d . . . . .
H3A_1 H 0.111473 0.007802 0.551370 0.092 Uiso 1 1 calc R U . . .
C4_1 C 0.2756(10) 0.0503(7) 0.4331(8) 0.074(3) Uani 1 1 d . . . . .
H4_1 H 0.249921 0.017118 0.389531 0.088 Uiso 1 1 calc R U . . .
C5_1 C 0.4006(9) 0.1069(6) 0.3979(7) 0.059(2) Uani 1 1 d . . . . .
C6_1 C 0.4385(8) 0.1536(5) 0.4687(5) 0.0478(17) Uani 1 1 d . . . . .
C7_1 C 0.5607(8) 0.2101(5) 0.4384(5) 0.0478(17) Uani 1 1 d . . . . .
C8_1 C 0.6399(10) 0.2236(6) 0.3374(6) 0.061(2) Uani 1 1 d . . . . .
H8_1 H 0.720853 0.261317 0.315570 0.073 Uiso 1 1 calc R U . . .
C9_1 C 0.5966(11) 0.1796(7) 0.2682(7) 0.072(3) Uani 1 1 d . . . . .
H9_1 H 0.647880 0.190723 0.199934 0.086 Uiso 1 1 calc R U . . .
C10_1 C 0.4836(11) 0.1222(7) 0.2980(7) 0.072(2) Uani 1 1 d . . . . .
H10_1 H 0.460543 0.092056 0.251009 0.086 Uiso 1 1 calc R U . . .
C11_1 C 0.5018(8) 0.2514(5) 0.6055(5) 0.0471(16) Uani 1 1 d . . . . .
C12_1 C 0.7314(8) 0.3076(6) 0.4894(6) 0.0546(19) Uani 1 1 d . . . . .
H12_1 H 0.734358 0.324347 0.554120 0.066 Uiso 1 1 calc R U . . .
C13_1 C 0.7202(11) 0.4087(6) 0.4125(7) 0.070(2) Uani 1 1 d . . . . .
H13A_1 H 0.806184 0.442290 0.406032 0.105 Uiso 1 1 calc R U . . .
H13B_1 H 0.630362 0.450640 0.435617 0.105 Uiso 1 1 calc R U . . .
H13C_1 H 0.717053 0.397850 0.346631 0.105 Uiso 1 1 calc R U . . .
C14_1 C 0.9683(8) 0.4102(5) 0.7476(5) 0.0459(16) Uani 1 1 d . . . . .
C15_1 C 1.1202(8) 0.4485(6) 0.8504(5) 0.0505(18) Uani 1 1 d . . . . .
C16_1 C 1.0404(8) 0.5463(6) 0.8424(5) 0.0493(18) Uani 1 1 d . . . . .
C17_1 C 0.9206(8) 0.5750(6) 0.7873(6) 0.0522(18) Uani 1 1 d . . . . .
C18_1 C 0.8746(9) 0.2354(7) 0.4676(8) 0.073(2) Uani 1 1 d . . . . .
H18A_1 H 0.960369 0.269575 0.459866 0.110 Uiso 1 1 calc R U . . .
H18B_1 H 0.878136 0.214988 0.405125 0.110 Uiso 1 1 calc R U . . .
H18C_1 H 0.875500 0.176125 0.523958 0.110 Uiso 1 1 calc R U . . .
C19_1 C 1.2363(9) 0.4171(7) 0.9026(6) 0.062(2) Uani 1 1 d . . . . .
H19_1 H 1.288632 0.351813 0.907119 0.074 Uiso 1 1 calc R U . . .
C20_1 C 1.2743(10) 0.4864(11) 0.9493(7) 0.082(3) Uani 1 1 d . . . . .
H20_1 H 1.352434 0.466128 0.985674 0.099 Uiso 1 1 calc R U . . .
C21_1 C 1.2010(11) 0.5808(10) 0.9428(8) 0.081(3) Uani 1 1 d . . . . .
H21_1 H 1.229071 0.624323 0.975054 0.097 Uiso 1 1 calc R U . . .
C22_1 C 1.0828(10) 0.6159(7) 0.8883(6) 0.065(2) Uani 1 1 d . . . . .
C23_1 C 0.8477(11) 0.6735(6) 0.7760(7) 0.071(2) Uani 1 1 d . . . . .
H23_1 H 0.770596 0.694768 0.738717 0.085 Uiso 1 1 calc R U . . .
C24_1 C 1.0030(13) 0.7139(8) 0.8745(9) 0.085(3) Uani 1 1 d . . . . .
H24_1 H 1.028141 0.761603 0.902996 0.102 Uiso 1 1 calc R U . . .
C25_1 C 0.8920(13) 0.7409(7) 0.8217(9) 0.086(3) Uani 1 1 d . . . . .
H25_1 H 0.841981 0.806977 0.814843 0.103 Uiso 1 1 calc R U . . .
C26_1 C 0.7504(8) 0.5221(6) 0.6943(6) 0.0567(19) Uani 1 1 d . . . . .
H26_1 H 0.745170 0.458063 0.676783 0.068 Uiso 1 1 calc R U . . .
C27_1 C 0.7724(12) 0.6001(7) 0.5918(7) 0.077(3) Uani 1 1 d . . . . .
H27A_1 H 0.687275 0.607273 0.560118 0.116 Uiso 1 1 calc R U . . .
H27B_1 H 0.861811 0.577699 0.547348 0.116 Uiso 1 1 calc R U . . .
H27C_1 H 0.781944 0.664748 0.603183 0.116 Uiso 1 1 calc R U . . .
C28_1 C 0.6050(9) 0.5403(8) 0.7693(8) 0.079(3) Uani 1 1 d . . . . .
H28A_1 H 0.521412 0.544413 0.736942 0.118 Uiso 1 1 calc R U . . .
H28B_1 H 0.601733 0.603151 0.788785 0.118 Uiso 1 1 calc R U . . .
H28C_1 H 0.599515 0.484865 0.829629 0.118 Uiso 1 1 calc R U . . .
S1_2 S 0.1845(3) 0.1078(2) 0.9289(2) 0.0852(8) Uani 1 1 d . . . . .
O1_2 O 0.2034(7) 0.1824(4) 0.8262(4) 0.0732(16) Uani 1 1 d . . . . .
C1_2 C 0.178(2) -0.0080(10) 0.8992(13) 0.158(7) Uani 1 1 d . . . . .
H1A_2 H 0.210424 -0.063781 0.952188 0.237 Uiso 1 1 calc R U . . .
H1B_2 H 0.243533 -0.011043 0.834105 0.237 Uiso 1 1 calc R U . . .
H1C_2 H 0.077171 -0.012635 0.895085 0.237 Uiso 1 1 calc R U . . .
C2_2 C 0.3530(17) 0.0834(16) 0.9635(14) 0.197(11) Uani 1 1 d . . . . .
H2A_2 H 0.345585 0.038303 1.030970 0.296 Uiso 1 1 calc R U . . .
H2B_2 H 0.384656 0.146151 0.964545 0.296 Uiso 1 1 calc R U . . .
H2C_2 H 0.424979 0.051663 0.914689 0.296 Uiso 1 1 calc R U . . .

loop_
_atom_site_aniso_label
_atom_site_aniso_U_11
_atom_site_aniso_U_22
_atom_site_aniso_U_33
_atom_site_aniso_U_23
_atom_site_aniso_U_13
_atom_site_aniso_U_12
Hg1_1 0.1337(4) 0.0587(2) 0.0596(2) -0.00529(16) -0.0355(2) -0.0352(2)
Cl3_1 0.190(3) 0.0957(19) 0.0595(14) -0.0228(13) -0.0443(17) -0.0355(19)
Cl4_1 0.187(3) 0.0584(14) 0.0977(19) -0.0252(13) -0.036(2) -0.0374(17)
S1_1 0.0648(13) 0.0754(13) 0.0585(12) -0.0323(10) -0.0092(10) -0.0196(10)
S2_1 0.0657(13) 0.0566(11) 0.0747(13) -0.0314(10) -0.0210(10) -0.0058(9)
N1_1 0.045(3) 0.053(3) 0.045(3) -0.012(3) -0.005(3) -0.012(3)
N2_1 0.055(4) 0.050(3) 0.048(3) -0.009(3) -0.008(3) -0.016(3)
N3_1 0.050(4) 0.047(3) 0.057(4) -0.017(3) -0.014(3) -0.004(3)
N4_1 0.054(4) 0.038(3) 0.054(4) -0.008(3) -0.011(3) -0.007(3)
C1_1 0.054(4) 0.039(4) 0.059(5) -0.009(3) -0.021(4) -0.005(3)
C2_1 0.058(5) 0.057(5) 0.070(5) -0.013(4) -0.019(4) -0.016(4)
C3_1 0.074(6) 0.066(5) 0.109(8) -0.035(5) -0.031(6) -0.017(5)
C4_1 0.077(6) 0.063(5) 0.100(8) -0.035(5) -0.039(6) -0.003(5)
C5_1 0.072(5) 0.051(4) 0.066(5) -0.031(4) -0.029(4) 0.007(4)
C6_1 0.056(4) 0.043(4) 0.046(4) -0.013(3) -0.018(3) 0.006(3)
C7_1 0.051(4) 0.048(4) 0.047(4) -0.014(3) -0.018(3) 0.000(3)
C8_1 0.076(5) 0.060(5) 0.051(5) -0.023(4) -0.010(4) -0.007(4)
C9_1 0.095(7) 0.071(6) 0.049(5) -0.027(4) -0.016(4) 0.013(5)
C10_1 0.092(7) 0.071(6) 0.069(6) -0.039(5) -0.027(5) -0.001(5)
C11_1 0.050(4) 0.050(4) 0.044(4) -0.009(3) -0.015(3) -0.007(3)
C12_1 0.053(5) 0.067(5) 0.048(4) -0.014(4) -0.008(3) -0.019(4)
C13_1 0.081(6) 0.059(5) 0.066(5) -0.013(4) -0.002(4) -0.019(4)
C14_1 0.049(4) 0.043(4) 0.048(4) -0.008(3) -0.010(3) -0.015(3)
C15_1 0.047(4) 0.067(5) 0.042(4) -0.020(3) 0.002(3) -0.020(4)
C16_1 0.047(4) 0.062(5) 0.041(4) -0.020(3) 0.011(3) -0.024(4)
C17_1 0.051(4) 0.052(4) 0.054(4) -0.014(3) 0.003(3) -0.021(3)
C18_1 0.054(5) 0.077(6) 0.088(7) -0.024(5) -0.011(4) -0.006(4)
C19_1 0.048(5) 0.087(6) 0.052(5) -0.022(4) 0.000(4) -0.017(4)
C20_1 0.049(5) 0.155(11) 0.057(5) -0.046(6) 0.005(4) -0.034(6)
C21_1 0.066(6) 0.123(9) 0.078(6) -0.061(6) 0.010(5) -0.048(6)
C22_1 0.067(5) 0.082(6) 0.057(5) -0.037(4) 0.015(4) -0.038(5)
C23_1 0.079(6) 0.052(5) 0.084(6) -0.025(4) -0.009(5) -0.011(4)
C24_1 0.087(7) 0.079(7) 0.101(8) -0.053(6) 0.021(6) -0.042(6)
C25_1 0.098(8) 0.058(5) 0.104(8) -0.040(5) 0.009(7) -0.019(5)
C26_1 0.055(5) 0.051(4) 0.070(5) -0.016(4) -0.018(4) -0.012(4)
C27_1 0.098(7) 0.067(6) 0.068(6) -0.004(4) -0.031(5) -0.012(5)
C28_1 0.054(5) 0.079(6) 0.097(7) -0.011(5) -0.012(5) -0.016(4)
S1_2 0.0965(18) 0.0699(15) 0.0679(15) 0.0015(12) 0.0036(13) -0.0083(13)
O1_2 0.094(4) 0.053(3) 0.057(3) 0.000(3) -0.005(3) -0.001(3)
C1_2 0.241(19) 0.069(8) 0.129(12) -0.007(8) 0.013(12) -0.013(10)
C2_2 0.121(11) 0.24(2) 0.167(16) 0.109(15) -0.065(11) -0.041(12)

loop_
_atom_type_symbol
_atom_type_description
_atom_type_scat_dispersion_real
_atom_type_scat_dispersion_imag
_atom_type_scat_source
C C 0.0033 0.0016 'International Tables Vol C Tables 4.2.6.8 and 6.1.1.4'
H H 0.0000 0.0000 'International Tables Vol C Tables 4.2.6.8 and 6.1.1.4'
Cl Cl 0.1484 0.1585 'International Tables Vol C Tables 4.2.6.8 and 6.1.1.4'
Hg Hg -2.3894 9.2266 'International Tables Vol C Tables 4.2.6.8 and 6.1.1.4'
N N 0.0061 0.0033 'International Tables Vol C Tables 4.2.6.8 and 6.1.1.4'
O O 0.0106 0.0060 'International Tables Vol C Tables 4.2.6.8 and 6.1.1.4'
S S 0.1246 0.1234 'International Tables Vol C Tables 4.2.6.8 and 6.1.1.4'

loop_
_geom_angle_atom_site_label_1
_geom_angle_atom_site_label_2
_geom_angle_atom_site_label_3
_geom_angle
_geom_angle_site_symmetry_1
_geom_angle_site_symmetry_3
_geom_angle_publ_flag
Cl4_1 Hg1_1 Cl3_1 112.76(10) . . ?
Cl4_1 Hg1_1 S2_1 107.33(10) . . ?
Cl3_1 Hg1_1 S2_1 117.10(9) . . ?
Cl4_1 Hg1_1 S1_1 113.61(9) . . ?
Cl3_1 Hg1_1 S1_1 101.65(10) . . ?
S2_1 Hg1_1 S1_1 104.16(7) . . ?
C11_1 S1_1 Hg1_1 107.7(3) . . ?
C14_1 S2_1 Hg1_1 105.2(2) . . ?
C11_1 N1_1 C7_1 119.9(6) . . ?
C11_1 N1_1 C12_1 118.6(6) . . ?
C7_1 N1_1 C12_1 121.5(6) . . ?
C11_1 N2_1 C1_1 125.1(7) . . ?
C11_1 N2_1 H1_1 124(7) . . ?
C1_1 N2_1 H1_1 109(7) . . ?
C14_1 N3_1 C15_1 124.5(6) . . ?
C14_1 N3_1 H3_1 117.7 . . ?
C15_1 N3_1 H3_1 117.7 . . ?
C14_1 N4_1 C17_1 120.4(6) . . ?
C14_1 N4_1 C26_1 118.3(6) . . ?
C17_1 N4_1 C26_1 121.2(6) . . ?
C2_1 C1_1 N2_1 121.3(7) . . ?
C2_1 C1_1 C6_1 122.3(7) . . ?
N2_1 C1_1 C6_1 116.2(7) . . ?
C1_1 C2_1 C3_1 118.2(9) . . ?
C1_1 C2_1 H2_1 120.9 . . ?
C3_1 C2_1 H2_1 120.9 . . ?
C4_1 C3_1 C2_1 122.6(9) . . ?
C4_1 C3_1 H3A_1 118.7 . . ?
C2_1 C3_1 H3A_1 118.7 . . ?
C3_1 C4_1 C5_1 120.1(8) . . ?
C3_1 C4_1 H4_1 120.0 . . ?
C5_1 C4_1 H4_1 120.0 . . ?
C10_1 C5_1 C4_1 123.6(8) . . ?
C10_1 C5_1 C6_1 118.5(8) . . ?
C4_1 C5_1 C6_1 117.9(8) . . ?
C1_1 C6_1 C7_1 120.7(6) . . ?
C1_1 C6_1 C5_1 118.9(7) . . ?
C7_1 C6_1 C5_1 120.4(7) . . ?
C8_1 C7_1 C6_1 118.9(7) . . ?
C8_1 C7_1 N1_1 122.5(7) . . ?
C6_1 C7_1 N1_1 118.5(6) . . ?
C7_1 C8_1 C9_1 119.4(8) . . ?
C7_1 C8_1 H8_1 120.3 . . ?
C9_1 C8_1 H8_1 120.3 . . ?
C10_1 C9_1 C8_1 121.7(8) . . ?
C10_1 C9_1 H9_1 119.1 . . ?
C8_1 C9_1 H9_1 119.1 . . ?
C9_1 C10_1 C5_1 121.0(8) . . ?
C9_1 C10_1 H10_1 119.5 . . ?
C5_1 C10_1 H10_1 119.5 . . ?
N2_1 C11_1 N1_1 119.2(6) . . ?
N2_1 C11_1 S1_1 116.0(5) . . ?
N1_1 C11_1 S1_1 124.7(5) . . ?
N1_1 C12_1 C13_1 112.9(7) . . ?
N1_1 C12_1 C18_1 111.8(7) . . ?
C13_1 C12_1 C18_1 115.7(7) . . ?
N1_1 C12_1 H12_1 105.1 . . ?
C13_1 C12_1 H12_1 105.1 . . ?
C18_1 C12_1 H12_1 105.1 . . ?
C12_1 C13_1 H13A_1 109.5 . . ?
C12_1 C13_1 H13B_1 109.5 . . ?
H13A_1 C13_1 H13B_1 109.5 . . ?
C12_1 C13_1 H13C_1 109.5 . . ?
H13A_1 C13_1 H13C_1 109.5 . . ?
H13B_1 C13_1 H13C_1 109.5 . . ?
N3_1 C14_1 N4_1 120.0(6) . . ?
N3_1 C14_1 S2_1 115.5(5) . . ?
N4_1 C14_1 S2_1 124.1(5) . . ?
C19_1 C15_1 N3_1 121.1(7) . . ?
C19_1 C15_1 C16_1 122.0(7) . . ?
N3_1 C15_1 C16_1 116.9(7) . . ?
C15_1 C16_1 C17_1 119.7(6) . . ?
C15_1 C16_1 C22_1 119.1(8) . . ?
C17_1 C16_1 C22_1 121.2(8) . . ?
C23_1 C17_1 C16_1 118.9(7) . . ?
C23_1 C17_1 N4_1 122.8(7) . . ?
C16_1 C17_1 N4_1 118.3(7) . . ?
C12_1 C18_1 H18A_1 109.5 . . ?
C12_1 C18_1 H18B_1 109.5 . . ?
H18A_1 C18_1 H18B_1 109.5 . . ?
C12_1 C18_1 H18C_1 109.5 . . ?
H18A_1 C18_1 H18C_1 109.5 . . ?
H18B_1 C18_1 H18C_1 109.5 . . ?
C15_1 C19_1 C20_1 118.0(9) . . ?
C15_1 C19_1 H19_1 121.0 . . ?
C20_1 C19_1 H19_1 121.0 . . ?
C21_1 C20_1 C19_1 121.7(9) . . ?
C21_1 C20_1 H20_1 119.1 . . ?
C19_1 C20_1 H20_1 119.1 . . ?
C20_1 C21_1 C22_1 121.7(8) . . ?
C20_1 C21_1 H21_1 119.2 . . ?
C22_1 C21_1 H21_1 119.2 . . ?
C24_1 C22_1 C21_1 125.8(9) . . ?
C24_1 C22_1 C16_1 116.6(9) . . ?
C21_1 C22_1 C16_1 117.6(9) . . ?
C17_1 C23_1 C25_1 118.8(10) . . ?
C17_1 C23_1 H23_1 120.6 . . ?
C25_1 C23_1 H23_1 120.6 . . ?
C25_1 C24_1 C22_1 122.0(9) . . ?
C25_1 C24_1 H24_1 119.0 . . ?
C22_1 C24_1 H24_1 119.0 . . ?
C24_1 C25_1 C23_1 122.5(10) . . ?
C24_1 C25_1 H25_1 118.8 . . ?
C23_1 C25_1 H25_1 118.8 . . ?
N4_1 C26_1 C28_1 112.9(7) . . ?
N4_1 C26_1 C27_1 111.6(6) . . ?
C28_1 C26_1 C27_1 116.1(7) . . ?
N4_1 C26_1 H26_1 105.0 . . ?
C28_1 C26_1 H26_1 105.0 . . ?
C27_1 C26_1 H26_1 105.0 . . ?
C26_1 C27_1 H27A_1 109.5 . . ?
C26_1 C27_1 H27B_1 109.5 . . ?
H27A_1 C27_1 H27B_1 109.5 . . ?
C26_1 C27_1 H27C_1 109.5 . . ?
H27A_1 C27_1 H27C_1 109.5 . . ?
H27B_1 C27_1 H27C_1 109.5 . . ?
C26_1 C28_1 H28A_1 109.5 . . ?
C26_1 C28_1 H28B_1 109.5 . . ?
H28A_1 C28_1 H28B_1 109.5 . . ?
C26_1 C28_1 H28C_1 109.5 . . ?
H28A_1 C28_1 H28C_1 109.5 . . ?
H28B_1 C28_1 H28C_1 109.5 . . ?
O1_2 S1_2 C2_2 106.2(6) . . ?
O1_2 S1_2 C1_2 103.9(6) . . ?
C2_2 S1_2 C1_2 99.9(11) . . ?
S1_2 C1_2 H1A_2 109.5 . . ?
S1_2 C1_2 H1B_2 109.5 . . ?
H1A_2 C1_2 H1B_2 109.5 . . ?
S1_2 C1_2 H1C_2 109.5 . . ?
H1A_2 C1_2 H1C_2 109.5 . . ?
H1B_2 C1_2 H1C_2 109.5 . . ?
S1_2 C2_2 H2A_2 109.5 . . ?
S1_2 C2_2 H2B_2 109.5 . . ?
H2A_2 C2_2 H2B_2 109.5 . . ?
S1_2 C2_2 H2C_2 109.5 . . ?
H2A_2 C2_2 H2C_2 109.5 . . ?
H2B_2 C2_2 H2C_2 109.5 . . ?

loop_
_geom_bond_atom_site_label_1
_geom_bond_atom_site_label_2
_geom_bond_distance
_geom_bond_site_symmetry_2
_geom_bond_publ_flag
Hg1_1 Cl4_1 2.443(3) . ?
Hg1_1 Cl3_1 2.448(3) . ?
Hg1_1 S2_1 2.540(2) . ?
Hg1_1 S1_1 2.596(2) . ?
S1_1 C11_1 1.716(7) . ?
S2_1 C14_1 1.739(7) . ?
N1_1 C11_1 1.357(9) . ?
N1_1 C7_1 1.438(9) . ?
N1_1 C12_1 1.484(9) . ?
N2_1 C11_1 1.336(9) . ?
N2_1 C1_1 1.394(9) . ?
N2_1 H1_1 0.85(9) . ?
N3_1 C14_1 1.326(9) . ?
N3_1 C15_1 1.391(9) . ?
N3_1 H3_1 0.8600 . ?
N4_1 C14_1 1.341(9) . ?
N4_1 C17_1 1.424(9) . ?
N4_1 C26_1 1.486(10) . ?
C1_1 C2_1 1.367(11) . ?
C1_1 C6_1 1.399(11) . ?
C2_1 C3_1 1.390(12) . ?
C2_1 H2_1 0.9300 . ?
C3_1 C4_1 1.359(14) . ?
C3_1 H3A_1 0.9300 . ?
C4_1 C5_1 1.422(13) . ?
C4_1 H4_1 0.9300 . ?
C5_1 C10_1 1.386(13) . ?
C5_1 C6_1 1.428(10) . ?
C6_1 C7_1 1.399(11) . ?
C7_1 C8_1 1.387(11) . ?
C8_1 C9_1 1.409(12) . ?
C8_1 H8_1 0.9300 . ?
C9_1 C10_1 1.338(13) . ?
C9_1 H9_1 0.9300 . ?
C10_1 H10_1 0.9300 . ?
C12_1 C13_1 1.502(11) . ?
C12_1 C18_1 1.522(12) . ?
C12_1 H12_1 0.9800 . ?
C13_1 H13A_1 0.9600 . ?
C13_1 H13B_1 0.9600 . ?
C13_1 H13C_1 0.9600 . ?
C15_1 C19_1 1.368(11) . ?
C15_1 C16_1 1.397(11) . ?
C16_1 C17_1 1.420(11) . ?
C16_1 C22_1 1.421(10) . ?
C17_1 C23_1 1.380(12) . ?
C18_1 H18A_1 0.9600 . ?
C18_1 H18B_1 0.9600 . ?
C18_1 H18C_1 0.9600 . ?
C19_1 C20_1 1.406(13) . ?
C19_1 H19_1 0.9300 . ?
C20_1 C21_1 1.337(16) . ?
C20_1 H20_1 0.9300 . ?
C21_1 C22_1 1.405(14) . ?
C21_1 H21_1 0.9300 . ?
C22_1 C24_1 1.397(15) . ?
C23_1 C25_1 1.404(13) . ?
C23_1 H23_1 0.9300 . ?
C24_1 C25_1 1.330(16) . ?
C24_1 H24_1 0.9300 . ?
C25_1 H25_1 0.9300 . ?
C26_1 C28_1 1.514(12) . ?
C26_1 C27_1 1.516(12) . ?
C26_1 H26_1 0.9800 . ?
C27_1 H27A_1 0.9600 . ?
C27_1 H27B_1 0.9600 . ?
C27_1 H27C_1 0.9600 . ?
C28_1 H28A_1 0.9600 . ?
C28_1 H28B_1 0.9600 . ?
C28_1 H28C_1 0.9600 . ?
S1_2 O1_2 1.495(6) . ?
S1_2 C2_2 1.679(15) . ?
S1_2 C1_2 1.751(15) . ?
C1_2 H1A_2 0.9600 . ?
C1_2 H1B_2 0.9600 . ?
C1_2 H1C_2 0.9600 . ?
C2_2 H2A_2 0.9600 . ?
C2_2 H2B_2 0.9600 . ?
C2_2 H2C_2 0.9600 . ?

loop_
_geom_hbond_atom_site_label_D
_geom_hbond_atom_site_label_H
_geom_hbond_atom_site_label_A
_geom_hbond_distance_DH
_geom_hbond_distance_HA
_geom_hbond_distance_DA
_geom_hbond_angle_DHA
_geom_hbond_site_symmetry_A
_geom_hbond_publ_flag
N2_1 H1_1 O1_2 0.85(9) 1.98(10) 2.789(9) 158(9) . yes
N3_1 H3_1 O1_2 0.86 1.92 2.768(8) 168.0 1_655 yes
C12_1 H12_1 S1_1 0.98 2.44 3.056(8) 121.0 . yes
C2_2 H2A_2 Cl4_1 0.96 2.77 3.662(16) 154.0 2_657 yes

loop_
_geom_torsion_atom_site_label_1
_geom_torsion_atom_site_label_2
_geom_torsion_atom_site_label_3
_geom_torsion_atom_site_label_4
_geom_torsion
_geom_torsion_site_symmetry_1
_geom_torsion_site_symmetry_2
_geom_torsion_site_symmetry_3
_geom_torsion_site_symmetry_4
_geom_torsion_publ_flag
C11_1 N2_1 C1_1 C2_1 -178.1(7) . . . . ?
C11_1 N2_1 C1_1 C6_1 -1.6(10) . . . . ?
N2_1 C1_1 C2_1 C3_1 177.7(7) . . . . ?
C6_1 C1_1 C2_1 C3_1 1.4(12) . . . . ?
C1_1 C2_1 C3_1 C4_1 -1.0(14) . . . . ?
C2_1 C3_1 C4_1 C5_1 -0.7(14) . . . . ?
C3_1 C4_1 C5_1 C10_1 -175.5(9) . . . . ?
C3_1 C4_1 C5_1 C6_1 2.1(12) . . . . ?
C2_1 C1_1 C6_1 C7_1 178.4(7) . . . . ?
N2_1 C1_1 C6_1 C7_1 2.0(10) . . . . ?
C2_1 C1_1 C6_1 C5_1 0.0(11) . . . . ?
N2_1 C1_1 C6_1 C5_1 -176.5(6) . . . . ?
C10_1 C5_1 C6_1 C1_1 176.0(7) . . . . ?
C4_1 C5_1 C6_1 C1_1 -1.7(11) . . . . ?
C10_1 C5_1 C6_1 C7_1 -2.5(11) . . . . ?
C4_1 C5_1 C6_1 C7_1 179.9(7) . . . . ?
C1_1 C6_1 C7_1 C8_1 -175.6(7) . . . . ?
C5_1 C6_1 C7_1 C8_1 2.8(11) . . . . ?
C1_1 C6_1 C7_1 N1_1 1.7(10) . . . . ?
C5_1 C6_1 C7_1 N1_1 -179.8(6) . . . . ?
C11_1 N1_1 C7_1 C8_1 171.1(7) . . . . ?
C12_1 N1_1 C7_1 C8_1 -8.9(10) . . . . ?
C11_1 N1_1 C7_1 C6_1 -6.1(10) . . . . ?
C12_1 N1_1 C7_1 C6_1 173.8(6) . . . . ?
C6_1 C7_1 C8_1 C9_1 -0.5(11) . . . . ?
N1_1 C7_1 C8_1 C9_1 -177.8(7) . . . . ?
C7_1 C8_1 C9_1 C10_1 -2.1(13) . . . . ?
C8_1 C9_1 C10_1 C5_1 2.5(14) . . . . ?
C4_1 C5_1 C10_1 C9_1 177.3(8) . . . . ?
C6_1 C5_1 C10_1 C9_1 -0.2(13) . . . . ?
C1_1 N2_1 C11_1 N1_1 -2.7(11) . . . . ?
C1_1 N2_1 C11_1 S1_1 173.6(6) . . . . ?
C7_1 N1_1 C11_1 N2_1 6.6(10) . . . . ?
C12_1 N1_1 C11_1 N2_1 -173.3(6) . . . . ?
C7_1 N1_1 C11_1 S1_1 -169.4(5) . . . . ?
C12_1 N1_1 C11_1 S1_1 10.7(9) . . . . ?
Hg1_1 S1_1 C11_1 N2_1 107.4(5) . . . . ?
Hg1_1 S1_1 C11_1 N1_1 -76.4(6) . . . . ?
C11_1 N1_1 C12_1 C13_1 -107.7(8) . . . . ?
C7_1 N1_1 C12_1 C13_1 72.4(9) . . . . ?
C11_1 N1_1 C12_1 C18_1 119.8(7) . . . . ?
C7_1 N1_1 C12_1 C18_1 -60.2(9) . . . . ?
C15_1 N3_1 C14_1 N4_1 -1.2(10) . . . . ?
C15_1 N3_1 C14_1 S2_1 172.0(5) . . . . ?
C17_1 N4_1 C14_1 N3_1 4.0(10) . . . . ?
C26_1 N4_1 C14_1 N3_1 -172.7(6) . . . . ?
C17_1 N4_1 C14_1 S2_1 -168.6(5) . . . . ?
C26_1 N4_1 C14_1 S2_1 14.8(9) . . . . ?
Hg1_1 S2_1 C14_1 N3_1 103.9(5) . . . . ?
Hg1_1 S2_1 C14_1 N4_1 -83.2(6) . . . . ?
C14_1 N3_1 C15_1 C19_1 -179.9(7) . . . . ?
C14_1 N3_1 C15_1 C16_1 -1.9(10) . . . . ?
C19_1 C15_1 C16_1 C17_1 -179.9(7) . . . . ?
N3_1 C15_1 C16_1 C17_1 2.1(10) . . . . ?
C19_1 C15_1 C16_1 C22_1 1.1(11) . . . . ?
N3_1 C15_1 C16_1 C22_1 -176.9(6) . . . . ?
C15_1 C16_1 C17_1 C23_1 -177.0(7) . . . . ?
C22_1 C16_1 C17_1 C23_1 2.0(11) . . . . ?
C15_1 C16_1 C17_1 N4_1 0.5(10) . . . . ?
C22_1 C16_1 C17_1 N4_1 179.5(6) . . . . ?
C14_1 N4_1 C17_1 C23_1 173.7(7) . . . . ?
C26_1 N4_1 C17_1 C23_1 -9.7(11) . . . . ?
C14_1 N4_1 C17_1 C16_1 -3.7(10) . . . . ?
C26_1 N4_1 C17_1 C16_1 172.9(6) . . . . ?
N3_1 C15_1 C19_1 C20_1 178.1(7) . . . . ?
C16_1 C15_1 C19_1 C20_1 0.2(11) . . . . ?
C15_1 C19_1 C20_1 C21_1 -0.6(13) . . . . ?
C19_1 C20_1 C21_1 C22_1 -0.4(14) . . . . ?
C20_1 C21_1 C22_1 C24_1 -177.9(9) . . . . ?
C20_1 C21_1 C22_1 C16_1 1.7(13) . . . . ?
C15_1 C16_1 C22_1 C24_1 177.6(7) . . . . ?
C17_1 C16_1 C22_1 C24_1 -1.4(11) . . . . ?
C15_1 C16_1 C22_1 C21_1 -2.0(11) . . . . ?
C17_1 C16_1 C22_1 C21_1 179.1(7) . . . . ?
C16_1 C17_1 C23_1 C25_1 -1.7(12) . . . . ?
N4_1 C17_1 C23_1 C25_1 -179.1(8) . . . . ?
C21_1 C22_1 C24_1 C25_1 -180.0(9) . . . . ?
C16_1 C22_1 C24_1 C25_1 0.5(13) . . . . ?
C22_1 C24_1 C25_1 C23_1 -0.3(16) . . . . ?
C17_1 C23_1 C25_1 C24_1 0.9(15) . . . . ?
C14_1 N4_1 C26_1 C28_1 116.7(8) . . . . ?
C17_1 N4_1 C26_1 C28_1 -60.0(9) . . . . ?
C14_1 N4_1 C26_1 C27_1 -110.5(8) . . . . ?
C17_1 N4_1 C26_1 C27_1 72.8(9) . . . . ?
